data_2010730
loop_
_publ_author_name
'Benmerad, Belkacem'
'Guehria-La\"idoudi, Achoura'
'Bernardinelli, G\'erald'
'Balegroune, Fadila'

_publ_section_title
;
 Polymeric tetraaquatris(malonato)dilanthanum(III) monohydrate
;
_journal_issue 3
_journal_name_full 'Acta Crystallographica Section C'
_journal_page_first 321
_journal_page_last 323
_journal_paper_doi 10.1107/S0108270199016182
_journal_volume 56
_journal_year 2000
_chemical_formula_iupac '[La2(C3H2O4)3(H2O)4](H2O)'
_chemical_formula_moiety 'C9 H14 La2 O16 , H2 O'
_chemical_formula_sum 'C9 H16 La2 O17'
_chemical_formula_weight 674.0
_space_group_IT_number 15
_symmetry_cell_setting monoclinic
_symmetry_space_group_name_Hall '-C 2yc'
_symmetry_space_group_name_H-M 'C 1 2/c 1'
_atom_type_scat_source
;  International Tables for X-Ray Crystallography (1974, Vol. IV
   Tables 2.3.1)
;
_cell_angle_alpha 90.00000
_cell_angle_beta 113.448(9)
_cell_angle_gamma 90.00000
_cell_formula_units_Z 4
_cell_length_a 19.2890(10)
_cell_length_b 7.0740(6)
_cell_length_c 14.575(2)
_cell_measurement_reflns_used 23
_cell_measurement_temperature 293
_cell_measurement_theta_max 25
_cell_measurement_theta_min 14
_cell_volume 1824.5(3)
_computing_cell_refinement xtal_latcon
_computing_data_collection 'CAD4 Software (Enraf-Nonius, 1989)'
_computing_data_reduction '  DIFFRAC (Flack et al., 1992)  and XTAL (Hall et al., 1992)'
_computing_molecular_graphics 'XTAL_gx3 (Hall & Boulay, 1997)'
_computing_publication_material XTAL_bondla_cifio
_computing_structure_refinement XTAL_crylsq
_computing_structure_solution 'MULTAN87 (Main et al., 1987)'
_diffrn_measurement_device_type Enraf-Nonius_CAD4_diffractometer
_diffrn_measurement_method \w-2\q_scans
_diffrn_radiation_type MoK\a
_diffrn_radiation_wavelength .71073
_diffrn_reflns_av_R_equivalents .018
_diffrn_reflns_limit_h_max 28
_diffrn_reflns_limit_h_min -30
_diffrn_reflns_limit_k_max 11
_diffrn_reflns_limit_k_min 0
_diffrn_reflns_limit_l_max 23
_diffrn_reflns_limit_l_min 0
_diffrn_reflns_number 4447
_diffrn_reflns_theta_max 35
_diffrn_standards_decay_% 2.3
_diffrn_standards_interval_time 30
_diffrn_standards_number 2
_exptl_absorpt_coefficient_mu 4.706
_exptl_absorpt_correction_T_max .7191
_exptl_absorpt_correction_T_min .2443
_exptl_absorpt_correction_type analytical
_exptl_absorpt_process_details '(xtal_lsabs; Flack et al., 1992)'
_exptl_crystal_colour colourless
_exptl_crystal_density_diffrn 2.454
_exptl_crystal_density_meas ?
_exptl_crystal_description plate
_exptl_crystal_size_max .37
_exptl_crystal_size_mid .26
_exptl_crystal_size_min .07
_refine_diff_density_max .815
_refine_diff_density_min -.737
_refine_ls_extinction_coef '30(2) x 10 2 '
_refine_ls_extinction_method 'Iso type I (Zachariasen, 1967)'
_refine_ls_goodness_of_fit_ref 1.162
_refine_ls_hydrogen_treatment mixed
_refine_ls_number_parameters 162
_refine_ls_number_reflns 3640
_refine_ls_R_factor_gt .022
_refine_ls_shift/su_max .006
_refine_ls_structure_factor_coef F
_refine_ls_weighting_details '  \w = 1/[\s^2^(Fo)+0.00025(Fo^2^)]'
_refine_ls_weighting_scheme calc
_refine_ls_wR_factor_ref .028
_reflns_number_gt 3640
_reflns_number_total 3995
_reflns_threshold_expression refl_observed_if_Fo_>_4.0_\s(Fo)
_cod_data_source_file ln1092.cif
_cod_data_source_block I
_cod_depositor_comments
;
The following automatic conversions were performed:

'_exptl_absorpt_correction_type' value 'Analytical' changed to
'analytical' according to
/home/saulius/struct/CIF-dictionaries/cif_core.dic dictionary named
'cif_core.dic' version 2.4.1 from 2010-06-29.

Automatic conversion script
Id: cif_fix_values 1715 2011-07-08 13:25:40Z adriana 

The following automatic conversions were performed:

'_exptl_crystal_density_meas' value 'not_measured' was changed to '?'
- the value is perceived as not measured.

Automatic conversion script
Id: cif_fix_values 3008 2015-01-20 13:52:24Z robertas 
;
_cod_original_cell_volume 1824.5(4)
_cod_original_sg_symbol_H-M 'C 2/c'
_cod_database_code 2010730
_cod_database_fobs_code 2010730

loop_
_symmetry_equiv_pos_as_xyz
+x,+y,+z
-x,+y,1/2-z
-x,-y,-z
+x,-y,1/2+z
1/2+x,1/2+y,+z
1/2-x,1/2+y,1/2-z
1/2-x,1/2-y,-z
1/2+x,1/2-y,1/2+z

loop_
_atom_site_label
_atom_site_fract_x
_atom_site_fract_y
_atom_site_fract_z
_atom_site_U_iso_or_equiv
_atom_site_adp_type
_atom_site_occupancy
La .736341(6) .697043(15) .339472(8) .01124(6) Uani 1.00000
O1a .79709(10) .5389(3) .22245(12) .0184(6) Uani 1.00000
O2a .70260(11) .3470(3) .29165(13) .0211(7) Uani 1.00000
O3a .73956(10) .9386(3) .47810(11) .0191(6) Uani 1.00000
O4a .83653(11) .4493(3) .45635(12) .0232(7) Uani 1.00000
C1a .81386(12) .6865(3) .18623(15) .0138(7) Uani 1.00000
C2a .85430(15) .6687(4) .11694(18) .0210(9) Uani 1.00000
C3a .68528(12) 1.0448(3) .47374(14) .0147(7) Uani 1.00000
O1b .61430(11) .6843(3) .34857(16) .0308(9) Uani 1.00000
O2b .51775(12) .7108(4) .39250(17) .0410(11) Uani 1.00000
C1b .54734(13) .6482(4) .33680(16) .0205(8) Uani 1.00000
C2b .50000 .5210(6) .25000 .0250(13) Uani 1.00000
O1w .63229(10) .6875(3) .15540(13) .0203(7) Uani 1.00000
O2w .86967(12) .8240(3) .41797(15) .0274(8) Uani 1.00000
O3w .5229(5) 1.1101(12) .1380(7) .089(6) Uani .501(11)
H2a1 .867(3) .792(5) .093(3) .038(11) Uiso 1.00000
H2a2 .906(3) .615(7) .150(3) .042(11) Uiso 1.00000
H2b1 .535(3) .436(6) .229(3) .047(11) Uiso 1.00000
H1w1 .5773(16) .694(5) .143(3) .055(14) Uiso 1.00000
H1w2 .642(2) .780(5) .108(3) .043(11) Uiso 1.00000
H2w1 .881(3) .965(5) .405(4) .066(14) Uiso 1.00000
H2w2 .916(3) .772(7) .476(4) .11(3) Uiso 1.00000

loop_
_atom_site_aniso_label
_atom_site_aniso_U_11
_atom_site_aniso_U_22
_atom_site_aniso_U_33
_atom_site_aniso_U_12
_atom_site_aniso_U_13
_atom_site_aniso_U_23
La .01388(6) .01033(6) .01061(6) .00076(4) .00603(4) .00009(4)
O1a .0267(8) .0140(7) .0192(7) -.0028(6) .0142(6) -.0020(6)
O2a .0316(9) .0124(7) .0209(7) -.0032(7) .0120(7) .0011(6)
O3a .0230(8) .0187(7) .0156(6) .0086(6) .0078(6) .0019(5)
O4a .0327(9) .0252(8) .0167(7) .0082(7) .0152(7) .0037(6)
C1a .0172(9) .0125(8) .0125(8) -.0009(7) .0066(7) -.0022(6)
C2a .0264(11) .0232(10) .0196(9) -.0120(9) .0158(9) -.0093(8)
C3a .0217(9) .0108(8) .0114(7) .0014(7) .0063(7) .0004(6)
O1b .0162(8) .0484(13) .0294(10) -.0034(8) .0107(7) -.0018(8)
O2b .0223(10) .0743(18) .0285(10) -.0043(10) .0124(8) -.0168(10)
C1b .0146(9) .0300(11) .0162(9) .0007(8) .0053(7) .0012(8)
C2b .0254(15) .0221(15) .0233(14) .00000 .0053(12) .00000
O1w .0183(8) .0226(8) .0194(7) -.0009(6) .0066(6) .0040(6)
O2w .0225(9) .0305(10) .0218(8) -.0062(7) .0010(7) .0032(7)
O3w .069(5) .076(6) .138(8) -.018(5) .059(5) -.035(5)

loop_
_geom_angle_atom_site_label_1
_geom_angle_atom_site_label_2
_geom_angle_atom_site_label_3
_geom_angle_site_symmetry_1
_geom_angle_site_symmetry_3
_geom_angle
_geom_angle_publ_flag
O1a La O2a . . 63.49(7) no
O1a La O3a . . 151.85(6) no
O1a La O4a . . 75.02(6) no
O1a La O1b . . 134.90(6) no
O1a La O1w . . 71.87(6) no
O1a La O2w . . 79.15(7) no
O1a La O1a . 6_655 106.40(6) no
O1a La O2a . 6_655 46.90(5) yes
O1a La O3a . 7_666 122.38(5) no
O2a La O3a . . 139.18(7) no
O2a La O4a . . 65.33(5) no
O2a La O1b . . 80.35(8) no
O2a La O1w . . 72.11(5) no
O2a La O2w . . 124.34(7) no
O2a La O1a . 6_655 143.62(5) no
O2a La O2a . 6_655 107.81(6) no
O2a La O3a . 7_666 81.40(6) no
O3a La O4a . . 98.46(5) no
O3a La O1b . . 72.97(7) no
O3a La O1w . . 125.08(6) no
O3a La O2w . . 73.29(7) no
O3a La O1a . 6_655 65.43(6) yes
O3a La O2a . 6_655 112.82(6) no
O3a La O3a . 7_666 61.95(5) no
O4a La O1b . . 114.58(7) no
O4a La O1w . . 134.38(5) no
O4a La O2w . . 66.14(6) no
O4a La O1a . 6_655 149.34(5) no
O4a La O2a . 6_655 106.78(6) no
O4a La O3a . 7_666 48.41(6) yes
O1b La O1w . . 71.96(7) no
O1b La O2w . . 145.91(8) no
O1b La O1a . 6_655 86.59(7) no
O1b La O2a . 6_655 136.99(6) no
O1b La O3a . 7_666 73.77(7) no
O1w La O2w . . 134.07(7) yes
O1w La O1a . 6_655 71.57(5) no
O1w La O2a . 6_655 70.98(6) no
O1w La O3a . 7_666 139.45(6) no
O2w La O1a . 6_655 83.84(6) no
O2w La O2a . 6_655 63.20(6) no
O2w La O3a . 7_666 86.26(6) no
O1a La O2a 6_655 6_655 61.49(6) no
O1a La O3a 6_655 7_666 127.11(6) no
O2a La O3a 6_655 7_666 148.23(5) no
La O1a C1a . . 99.83(14) no
La O1a La . 6_645 120.37(8) no
C1a O1a La . 6_645 134.24(15) no
La O2a La . 6_645 114.51(8) no
La O2a C1a . 6_645 149.28(17) no
La O2a C1a 6_645 6_645 92.89(15) no
La O3a C3a . . 125.42(12) no
La O3a La . 7_666 118.05(6) no
C3a O3a La . 7_666 94.32(14) no
La O4a C3a . 7_666 96.07(14) no
O1a C1a C2a . . 119.7(2) yes
O1a C1a O2a . 6_655 120.3(3) yes
C2a C1a O2a . 6_655 119.9(3) yes
C1a C2a H2a1 . . 115(3) no
C1a C2a H2a2 . . 113(3) no
C1a C2a C3a . 6_645 114.7(3) yes
H2a1 C2a H2a2 . . 100(4) no
H2a1 C2a C3a . 6_645 107(3) no
H2a2 C2a C3a . 6_645 105(3) no
O3a C3a C2a . 6_655 120.4(3) yes
O3a C3a O4a . 7_666 121.20(18) yes
C2a C3a O4a 6_655 7_666 118.4(3) yes
La O1b C1b . . 166.09(19) no
O1b C1b O2b . . 123.4(3) yes
O1b C1b C2b . . 118.4(3) yes
O2b C1b C2b . . 118.2(2) yes
C1b C2b H2b1 . . 109.7(19) no
C1b C2b C1b . 2_655 107.6(3) yes
C1b C2b H2b1 . 2_655 110(3) no
H2b1 C2b C1b . 2_655 110(3) no
H2b1 C2b H2b1 . 2_655 110(4) no
C1b C2b H2b1 2_655 2_655 109.7(19) no
La O1w H1w1 . . 120(3) no
La O1w H1w2 . . 114.0(17) no
H1w1 O1w H1w2 . . 108(3) no
La O2w H2w1 . . 120(3) no
La O2w H2w2 . . 130(3) no
H2w1 O2w H2w2 . . 108(4) no

loop_
_geom_bond_atom_site_label_1
_geom_bond_atom_site_label_2
_geom_bond_site_symmetry_1
_geom_bond_site_symmetry_2
_geom_bond_distance
_geom_bond_publ_flag
La O1a . . 2.669(2) yes
La O2a . . 2.5844(17) yes
La O3a . . 2.6281(17) yes
La O4a . . 2.6625(17) yes
La O1b . . 2.412(3) yes
La O1w . . 2.6354(16) yes
La O2w . . 2.527(2) yes
La O1a . 6_655 2.5723(16) yes
La O2a . 6_655 2.821(3) yes
La O3a . 7_666 2.6877(17) yes
O1a C1a . . 1.268(3) yes
O2a C1a . 6_645 1.255(3) yes
O3a C3a . . 1.270(3) yes
O4a C3a . 7_666 1.248(4) yes
C1a C2a . . 1.507(5) yes
C2a H2a1 . . 1.00(4) no
C2a H2a2 . . .99(4) no
C2a C3a . 6_645 1.515(3) yes
O1b C1b . . 1.259(4) yes
O2b C1b . . 1.245(4) yes
C1b C2b . . 1.525(4) yes
C2b H2b1 . . 1.04(5) no
C2b H2b1 . 2_655 1.04(5) no
O1w H1w1 . . 1.00(4) no
O1w H1w2 . . 1.02(4) no
O2w H2w1 . . 1.05(4) no
O2w H2w2 . . 1.02(4) no

loop_
_geom_hbond_atom_site_label_D
_geom_hbond_atom_site_label_H
_geom_hbond_atom_site_label_A
_geom_hbond_site_symmetry_A
_geom_hbond_distance_DH
_geom_hbond_distance_HA
_geom_hbond_distance_DA
_geom_hbond_angle_DHA
_geom_hbond_publ_flag
O2w H2w1 O1w 6_655 1.06(3) 1.77(3) 2.779(3) 158(3) yes
O1w H1w2 O4a 6_655 1.02(4) 1.67(4) 2.688(3) 172(3) yes
O1w H1w1 O2b 2_655 1.00(3) 1.70(3) 2.699(3) 173(3) yes
O2w H2w2 O2b 7_666 1.02(3) 1.84(4) 2.763(3) 149(4) yes

loop_
_geom_torsion_atom_site_label_1
_geom_torsion_atom_site_label_2
_geom_torsion_atom_site_label_3
_geom_torsion_atom_site_label_4
_geom_torsion_site_symmetry_1
_geom_torsion_site_symmetry_2
_geom_torsion_site_symmetry_3
_geom_torsion_site_symmetry_4
_geom_torsion
_geom_torsion_publ_flag
O2a La O1a C1a . . . . 160.46(13) no
O2a La O1a La . . . 6_645 3.21(6) no
O3a La O1a C1a . . . . -50.20(16) no
O3a La O1a La . . . 6_645 152.55(8) no
O4a La O1a C1a . . . . -129.99(12) no
O4a La O1a La . . . 6_645 72.76(7) no
O1b La O1a C1a . . . . 120.04(13) no
O1b La O1a La . . . 6_645 -37.20(11) no
O1w La O1a C1a . . . . 81.87(12) no
O1w La O1a La . . . 6_645 -75.38(7) no
O2w La O1a C1a . . . . -62.02(12) no
O2w La O1a La . . . 6_645 140.73(8) no
O1a La O1a C1a 6_655 . . . 18.17(12) no
O1a La O1a La 6_655 . . 6_645 -139.08(6) no
O2a La O1a C1a 6_655 . . . 1.27(11) no
O2a La O1a La 6_655 . . 6_645 -155.98(10) no
O3a La O1a C1a 7_666 . . . -140.48(11) no
O3a La O1a La 7_666 . . 6_645 62.28(8) no
O1a La O2a La . . . 6_645 -2.78(5) no
O1a La O2a C1a . . . 6_645 148.3(4) no
O3a La O2a La . . . 6_645 -161.18(6) no
O3a La O2a C1a . . . 6_645 -10.1(4) no
O4a La O2a La . . . 6_645 -87.69(8) no
O4a La O2a C1a . . . 6_645 63.4(3) no
O1b La O2a La . . . 6_645 149.46(8) no
O1b La O2a C1a . . . 6_645 -59.4(4) no
O1w La O2a La . . . 6_645 75.43(7) no
O1w La O2a C1a . . . 6_645 -133.4(4) no
O2w La O2a La . . . 6_645 -56.22(9) no
O2w La O2a C1a . . . 6_645 94.9(4) no
O1a La O2a La 6_655 . . 6_645 78.88(13) no
O1a La O2a C1a 6_655 . . 6_645 -130.0(3) no
O2a La O2a La 6_655 . . 6_645 13.04(8) no
O2a La O2a C1a 6_655 . . 6_645 164.2(3) no
O3a La O2a La 7_666 . . 6_645 -135.67(7) no
O3a La O2a C1a 7_666 . . 6_645 15.5(3) no
O1a La O3a C3a . . . . 134.19(17) no
O1a La O3a La . . . 7_666 -106.88(11) no
O2a La O3a C3a . . . . -90.08(19) no
O2a La O3a La . . . 7_666 28.85(11) no
O4a La O3a C3a . . . . -151.83(18) no
O4a La O3a La . . . 7_666 -32.90(8) no
O1b La O3a C3a . . . . -38.60(18) no
O1b La O3a La . . . 7_666 80.33(8) no
O1w La O3a C3a . . . . 13.7(3) no
O1w La O3a La . . . 7_666 132.67(7) no
O2w La O3a C3a . . . . 146.32(19) no
O2w La O3a La . . . 7_666 -94.75(8) no
O1a La O3a C3a 6_655 . . . 55.51(18) no
O1a La O3a La 6_655 . . 7_666 174.44(9) no
O2a La O3a C3a 6_655 . . . 95.89(18) no
O2a La O3a La 6_655 . . 7_666 -145.18(7) no
O3a La O3a C3a 7_666 . . . -118.93(19) no
O3a La O3a La 7_666 . . 7_666 .00(6) no
O1a La O4a C3a . . . 7_666 -167.89(14) no
O2a La O4a C3a . . . 7_666 -100.56(14) no
O3a La O4a C3a . . . 7_666 40.12(13) no
O1b La O4a C3a . . . 7_666 -34.96(14) no
O1w La O4a C3a . . . 7_666 -123.31(13) no
O2w La O4a C3a . . . 7_666 107.55(14) no
O1a La O4a C3a 6_655 . . 7_666 95.12(18) no
O2a La O4a C3a 6_655 . . 7_666 157.13(12) no
O3a La O4a C3a 7_666 . . 7_666 .26(11) no
O1a La O1b C1b . . . . 4.7(8) no
O2a La O1b C1b . . . . -31.3(8) no
O3a La O1b C1b . . . . 179.9(8) no
O4a La O1b C1b . . . . -88.4(8) no
O1w La O1b C1b . . . . 42.9(8) no
O2w La O1b C1b . . . . -171.7(7) no
O1a La O1b C1b 6_655 . . . 114.6(8) no
O2a La O1b C1b 6_655 . . . 74.5(8) no
O3a La O1b C1b 7_666 . . . -115.1(8) no
O1a La O1w H1w1 . . . . 158(3) no
O1a La O1w H1w2 . . . . -71(3) no
O2a La O1w H1w1 . . . . 91(3) no
O2a La O1w H1w2 . . . . -138(3) no
O3a La O1w H1w1 . . . . -47(3) no
O3a La O1w H1w2 . . . . 83(3) no
O4a La O1w H1w1 . . . . 113(3) no
O4a La O1w H1w2 . . . . -117(3) no
O1b La O1w H1w1 . . . . 6(3) no
O1b La O1w H1w2 . . . . 136(3) no
O2w La O1w H1w1 . . . . -148(3) no
O2w La O1w H1w2 . . . . -18(3) no
O1a La O1w H1w1 6_655 . . . -87(3) no
O1a La O1w H1w2 6_655 . . . 44(3) no
O2a La O1w H1w1 6_655 . . . -152(3) no
O2a La O1w H1w2 6_655 . . . -22(3) no
O3a La O1w H1w1 7_666 . . . 39(3) no
O3a La O1w H1w2 7_666 . . . 170(3) no
O1a La O2w H2w1 . . . . 104(4) no
O1a La O2w H2w2 . . . . -93(4) no
O2a La O2w H2w1 . . . . 151(4) no
O2a La O2w H2w2 . . . . -46(4) no
O3a La O2w H2w1 . . . . -70(4) no
O3a La O2w H2w2 . . . . 93(4) no
O4a La O2w H2w1 . . . . -177(4) no
O4a La O2w H2w2 . . . . -15(4) no
O1b La O2w H2w1 . . . . -78(4) no
O1b La O2w H2w2 . . . . 84(4) no
O1w La O2w H2w1 . . . . 53(4) no
O1w La O2w H2w2 . . . . -144(4) no
O1a La O2w H2w1 6_655 . . . -4(4) no
O1a La O2w H2w2 6_655 . . . 159(4) no
O2a La O2w H2w1 6_655 . . . 57(4) no
O2a La O2w H2w2 6_655 . . . -140(4) no
O3a La O2w H2w1 7_666 . . . -132(4) no
O3a La O2w H2w2 7_666 . . . 31(4) no
O1a La O2a C1a . . 6_655 . -1.27(10) no
O2a La O2a C1a . . 6_655 . -20.78(13) no
O3a La O2a C1a . . 6_655 . 155.13(11) no
O4a La O2a C1a . . 6_655 . 48.06(12) no
O1b La O2a C1a . . 6_655 . -115.72(13) no
O1w La O2a C1a . . 6_655 . -83.91(12) no
O2w La O2a C1a . . 6_655 . 99.33(13) no
O1a La O2a C1a 6_655 . 6_655 . -162.76(13) no
O3a La O2a C1a 7_666 . 6_655 . 81.96(14) no
O1a La O3a La . . 7_666 7_666 147.68(7) no
O1a La O3a C3a . . 7_666 7_666 13.34(14) no
O2a La O3a La . . 7_666 7_666 -161.40(9) no
O2a La O3a C3a . . 7_666 7_666 64.27(12) no
O3a La O3a La . . 7_666 7_666 .00(6) no
O3a La O3a C3a . . 7_666 7_666 -134.34(13) no
O4a La O3a La . . 7_666 7_666 134.09(10) no
O4a La O3a C3a . . 7_666 7_666 -.25(11) no
O1b La O3a La . . 7_666 7_666 -79.01(9) no
O1b La O3a C3a . . 7_666 7_666 146.65(13) no
O1w La O3a La . . 7_666 7_666 -112.27(8) no
O1w La O3a C3a . . 7_666 7_666 113.39(13) no
O2w La O3a La . . 7_666 7_666 73.04(8) no
O2w La O3a C3a . . 7_666 7_666 -61.30(12) no
O1a La O3a La 6_655 . 7_666 7_666 -6.34(11) no
O1a La O3a C3a 6_655 . 7_666 7_666 -140.68(12) no
O2a La O3a La 6_655 . 7_666 7_666 88.52(12) no
O2a La O3a C3a 6_655 . 7_666 7_666 -45.82(16) no
La O1a C1a C2a . . . . 177.10(15) no
La O1a C1a O2a . . . 6_655 -2.41(19) no
La O1a C1a C2a 6_645 . . . -30.7(3) no
La O1a C1a O2a 6_645 . . 6_655 149.83(16) no
La O1a La O2a . . 6_645 . -2.99(6) no
C1a O1a La O2a . . 6_645 . -150.9(3) no
La O2a La O1a . . 6_645 . 2.93(5) no
C1a O2a La O1a 6_645 . 6_645 . -162.76(13) no
La O3a C3a C2a . . . 6_655 -51.6(3) no
La O3a C3a O4a . . . 7_666 128.76(17) no
La O3a C3a C2a 7_666 . . 6_655 179.19(17) no
La O3a C3a O4a 7_666 . . 7_666 -.5(2) no
La O3a La O3a . . 7_666 7_666 .00(6) no
La O3a La O4a . . 7_666 7_666 -134.09(10) no
C3a O3a La O3a . . 7_666 7_666 134.34(13) no
C3a O3a La O4a . . 7_666 7_666 .25(11) no
La O4a C3a O3a . . 7_666 7_666 -.5(3) no
O1a C1a C2a H2a1 . . . . -179(3) no
O1a C1a C2a H2a2 . . . . -65(3) no
O1a C1a C2a C3a . . . 6_645 55.8(3) no
O2a C1a C2a H2a1 6_655 . . . 0(3) no
O2a C1a C2a H2a2 6_655 . . . 115(3) no
O2a C1a C2a C3a 6_655 . . 6_645 -124.7(2) no
O1a C1a O2a La . . 6_655 . 2.25(18) no
C2a C1a O2a La . . 6_655 . -177.26(15) no
O3a C3a O4a La . . 7_666 7_666 .5(3) no
C2a C3a O4a La 6_655 . 7_666 7_666 -179.19(16) no
La O1b C1b O2b . . . . 172.4(6) no
La O1b C1b C2b . . . . -7.5(9) no
O1b C1b C2b H2b1 . . . . 23(3) no
O1b C1b C2b C1b . . . 2_655 -96.3(3) no
O1b C1b C2b H2b1 . . . 2_655 144(3) no
O2b C1b C2b H2b1 . . . . -156(3) no
O2b C1b C2b C1b . . . 2_655 83.8(3) no
O2b C1b C2b H2b1 . . . 2_655 -36(3) no
O3a La O3a La . 7_666 7_666 . .00(6) no
O3a La O3a C3a . 7_666 7_666 7_666 118.93(19) no
O4a La O3a La 7_666 7_666 7_666 . 32.90(9) no
O4a La O3a C3a 7_666 7_666 7_666 7_666 151.83(18) no
O3a La O4a C3a . 7_666 7_666 . -.26(11) no
O3a La O4a C3a 7_666 7_666 7_666 . -40.12(13) no
La O3a C3a O4a . 7_666 7_666 . .5(2) no
La O3a C3a O4a 7_666 7_666 7_666 . -128.76(17) no
